data_4502163
loop_
_publ_author_name
'Landenberger, Kira B.'
'Matzger, Adam J.'

_publ_section_title
;
 Cocrystal Engineering of a Prototype Energetic Material: Supramolecular
 Chemistry of 2,4,6-Trinitrotoluene
;
_journal_issue 12
_journal_name_full 'Crystal Growth &amp; Design'
_journal_page_first 5341
_journal_paper_doi 10.1021/cg101300n
_journal_volume 10
_journal_year 2010
_chemical_formula_moiety 'C7 H5 N3 O6, C12 H9 N1 S'
_chemical_formula_sum 'C19 H14 N4 O6 S'
_chemical_formula_weight 426.40
_chemical_melting_point 380.4
_chemical_name_common 'TNT : phenothiazine'
_chemical_name_systematic
; 
 2,4,6-trinitrotoluene : phenothiazine 
;
_space_group_IT_number 19
_symmetry_cell_setting orthorhombic
_symmetry_Int_Tables_number 19
_symmetry_space_group_name_Hall 'P 2ac 2ab'
_symmetry_space_group_name_H-M 'P 21 21 21'
_atom_sites_solution_hydrogens geom
_atom_sites_solution_primary direct
_atom_sites_solution_secondary difmap
_audit_creation_method SHELXL-97
_cell_angle_alpha 90.00
_cell_angle_beta 90.00
_cell_angle_gamma 90.00
_cell_formula_units_Z 4
_cell_length_a 7.4869(4)
_cell_length_b 9.1121(4)
_cell_length_c 26.5398(19)
_cell_measurement_reflns_used 4280
_cell_measurement_temperature 95(2)
_cell_measurement_theta_max 58.86
_cell_measurement_theta_min 6.67
_cell_volume 1810.58(18)
_computing_cell_refinement 'CrystalClear-SM Expert 2.0 r4'
_computing_data_collection 'CrystalClear-SM Expert 2.0 r4 (Rigaku, 2009)'
_computing_data_reduction 'CrystalClear-SM Expert 2.0 r4'
_computing_molecular_graphics 'CrystalStructure 4.0 (Rigaku, 2009)'
_computing_publication_material 'CrystalStructure 4.0 (Rigaku, 2009)'
_computing_structure_refinement 'SHELXL-97 (Sheldrick, 1997)'
_computing_structure_solution 'SIR2004 (Burla, et al., 2005)'
_diffrn_ambient_temperature 95(2)
_diffrn_measured_fraction_theta_full 0.993
_diffrn_measured_fraction_theta_max 0.993
_diffrn_measurement_device_type 'Rigaku R-AXIS RAPID imaging plate'
_diffrn_measurement_method \w
_diffrn_radiation_monochromator graphite
_diffrn_radiation_source 'fine-focus sealed tube'
_diffrn_radiation_type CuK\a
_diffrn_radiation_wavelength 1.54187
_diffrn_reflns_av_R_equivalents 0.0542
_diffrn_reflns_av_sigmaI/netI 0.1148
_diffrn_reflns_limit_h_max 6
_diffrn_reflns_limit_h_min -8
_diffrn_reflns_limit_k_max 8
_diffrn_reflns_limit_k_min -10
_diffrn_reflns_limit_l_max 29
_diffrn_reflns_limit_l_min -25
_diffrn_reflns_number 6327
_diffrn_reflns_theta_full 58.89
_diffrn_reflns_theta_max 58.89
_diffrn_reflns_theta_min 6.67
_diffrn_standards_number 0
_exptl_absorpt_coefficient_mu 2.033
_exptl_absorpt_correction_T_max 0.9800
_exptl_absorpt_correction_T_min 0.7639
_exptl_absorpt_correction_type multi-scan
_exptl_absorpt_process_details
;
    Higashi, T. (1995). Program for Absorption Correction.
    Rigaku Corporation, Tokyo, Japan.
;
_exptl_crystal_colour 'dark brown'
_exptl_crystal_density_diffrn 1.564
_exptl_crystal_density_method 'not measured'
_exptl_crystal_description blade
_exptl_crystal_F_000 880
_exptl_crystal_size_max 0.14
_exptl_crystal_size_mid 0.08
_exptl_crystal_size_min 0.01
_refine_diff_density_max 0.365
_refine_diff_density_min -0.554
_refine_diff_density_rms 0.098
_refine_ls_abs_structure_details 'Flack H D (1983), Acta Cryst. A39, 876-881'
_refine_ls_abs_structure_Flack 0.17(7)
_refine_ls_extinction_method none
_refine_ls_goodness_of_fit_ref 1.223
_refine_ls_hydrogen_treatment riding
_refine_ls_matrix_type full
_refine_ls_number_parameters 307
_refine_ls_number_reflns 2535
_refine_ls_number_restraints 0
_refine_ls_restrained_S_all 1.223
_refine_ls_R_factor_all 0.1761
_refine_ls_R_factor_gt 0.0894
_refine_ls_shift/su_max 0.000
_refine_ls_shift/su_mean 0.000
_refine_ls_structure_factor_coef Fsqd
_refine_ls_weighting_details 'calc w=1/[\s^2^(Fo^2^)+(0.1000P)^2^+0.0000P] where P=(Fo^2^+2Fc^2^)/3'
_refine_ls_weighting_scheme calc
_refine_ls_wR_factor_gt 0.1880
_refine_ls_wR_factor_ref 0.2484
_reflns_number_gt 1169
_reflns_number_total 2535
_reflns_threshold_expression >2sigma(I)
_cod_data_source_file cg101300n_si_002.cif
_cod_data_source_block TNT:phthzn
_cod_original_cell_volume 1810.56(18)
_cod_database_code 4502163

loop_
_symmetry_equiv_pos_as_xyz
'x, y, z'
'x+1/2, -y+1/2, -z'
'-x, y+1/2, -z+1/2'
'-x+1/2, -y, z+1/2'

loop_
_atom_site_label
_atom_site_type_symbol
_atom_site_fract_x
_atom_site_fract_y
_atom_site_fract_z
_atom_site_U_iso_or_equiv
_atom_site_adp_type
_atom_site_occupancy
_atom_site_symmetry_multiplicity
_atom_site_calc_flag
_atom_site_refinement_flags
S1 S 0.7000(4) 1.1193(3) 0.66505(9) 0.0706(10) Uani 1 1 d .
O1A O 0.091(3) 0.715(3) 0.5417(9) 0.125(10) Uani 0.60 1 d P
O2A O 0.342(3) 0.8457(16) 0.5197(5) 0.094(6) Uani 0.60 1 d P
O3 O 0.3651(10) 1.3186(7) 0.5975(2) 0.067(2) Uani 1 1 d .
O4 O 0.2866(10) 1.3394(6) 0.6767(2) 0.068(2) Uani 1 1 d .
O5A O 0.1721(19) 0.9129(13) 0.7697(5) 0.065(4) Uani 0.65 1 d P
O6A O -0.014(3) 0.753(4) 0.7347(12) 0.110(10) Uani 0.65 1 d P
O2B O 0.203(4) 0.899(2) 0.5015(7) 0.102(8) Uani 0.40 1 d P
O1B O 0.234(5) 0.697(3) 0.5402(8) 0.130(16) Uani 0.40 1 d P
O5B O 0.048(5) 0.900(4) 0.7590(11) 0.109(15) Uani 0.35 1 d P
O6B O 0.087(6) 0.696(6) 0.726(2) 0.133(17) Uani 0.35 1 d P
N1 N 0.2256(18) 0.8127(14) 0.5457(5) 0.086(4) Uani 1 1 d .
N2 N 0.3038(13) 1.2676(9) 0.6369(3) 0.063(3) Uani 1 1 d .
N3 N 0.0885(19) 0.8452(16) 0.7304(5) 0.082(4) Uani 1 1 d .
N4 N 0.7184(12) 0.9239(8) 0.5707(3) 0.075(3) Uani 1 1 d .
H10 H 0.6932 0.8782 0.5424 0.090 Uiso 1 1 calc R
C1 C 0.1062(18) 0.6538(11) 0.6393(5) 0.105(5) Uani 1 1 d .
H1 H -0.0161 0.6400 0.6516 0.126 Uiso 1 1 calc R
H2 H 0.1898 0.6036 0.6618 0.126 Uiso 1 1 calc R
H3 H 0.1167 0.6129 0.6053 0.126 Uiso 1 1 calc R
C2 C 0.1506(15) 0.8202(11) 0.6379(4) 0.059(3) Uani 1 1 d .
C3 C 0.2110(15) 0.8919(11) 0.5955(4) 0.056(3) Uani 1 1 d .
C4 C 0.2630(13) 1.0345(10) 0.5928(3) 0.052(3) Uani 1 1 d .
H4 H 0.3072 1.0758 0.5624 0.063 Uiso 1 1 calc R
C5 C 0.2487(13) 1.1173(10) 0.6366(3) 0.049(3) Uani 1 1 d .
C6 C 0.1903(14) 1.0558(9) 0.6821(3) 0.049(3) Uani 1 1 d .
H5 H 0.1800 1.1120 0.7121 0.059 Uiso 1 1 calc R
C7 C 0.1486(14) 0.9076(11) 0.6805(4) 0.061(3) Uani 1 1 d .
C8 C 0.8000(14) 1.1597(10) 0.6072(3) 0.049(3) Uani 1 1 d .
C9 C 0.8782(16) 1.2946(12) 0.6011(4) 0.072(3) Uani 1 1 d .
H6 H 0.8803 1.3627 0.6282 0.086 Uiso 1 1 calc R
C10 C 0.9553(15) 1.3317(12) 0.5545(4) 0.069(3) Uani 1 1 d .
H7 H 1.0052 1.4268 0.5503 0.083 Uiso 1 1 calc R
C11 C 0.9605(16) 1.2410(14) 0.5171(4) 0.071(4) Uani 1 1 d .
H8 H 1.0159 1.2690 0.4863 0.085 Uiso 1 1 calc R
C12 C 0.8831(13) 1.0987(11) 0.5220(3) 0.062(3) Uani 1 1 d .
H9 H 0.8868 1.0320 0.4945 0.074 Uiso 1 1 calc R
C13 C 0.8027(14) 1.0577(11) 0.5666(3) 0.057(3) Uani 1 1 d .
C14 C 0.6698(15) 0.8548(12) 0.6146(3) 0.058(3) Uani 1 1 d .
C15 C 0.6279(14) 0.7031(13) 0.6141(4) 0.069(3) Uani 1 1 d .
H11 H 0.6358 0.6499 0.5834 0.083 Uiso 1 1 calc R
C16 C 0.5748(14) 0.6299(12) 0.6584(4) 0.068(3) Uani 1 1 d .
H12 H 0.5464 0.5282 0.6578 0.082 Uiso 1 1 calc R
C17 C 0.5649(14) 0.7092(14) 0.7027(4) 0.066(3) Uani 1 1 d .
H13 H 0.5277 0.6619 0.7328 0.079 Uiso 1 1 calc R
C18 C 0.6100(14) 0.8621(13) 0.7037(4) 0.067(3) Uani 1 1 d .
H14 H 0.6087 0.9146 0.7346 0.080 Uiso 1 1 calc R
C19 C 0.6544(13) 0.9308(10) 0.6604(3) 0.052(3) Uani 1 1 d .

loop_
_atom_site_aniso_label
_atom_site_aniso_U_11
_atom_site_aniso_U_22
_atom_site_aniso_U_33
_atom_site_aniso_U_23
_atom_site_aniso_U_13
_atom_site_aniso_U_12
S1 0.087(2) 0.0731(19) 0.0517(16) -0.0094(15) 0.0095(16) -0.0170(18)
O1A 0.137(18) 0.105(16) 0.132(16) -0.020(11) -0.079(15) -0.029(15)
O2A 0.20(2) 0.051(10) 0.035(8) 0.009(7) -0.030(11) 0.003(12)
O3 0.109(6) 0.056(4) 0.037(4) 0.004(3) -0.004(4) -0.009(4)
O4 0.107(6) 0.051(4) 0.047(4) -0.013(3) 0.007(4) 0.002(5)
O5A 0.100(12) 0.043(7) 0.052(9) 0.009(6) 0.010(8) -0.004(8)
O6A 0.076(14) 0.14(2) 0.115(17) 0.071(17) -0.016(14) -0.034(15)
O2B 0.17(2) 0.072(15) 0.061(14) 0.013(11) -0.011(16) -0.049(17)
O1B 0.29(5) 0.07(2) 0.031(11) -0.004(12) -0.02(2) -0.11(3)
O5B 0.17(4) 0.12(3) 0.035(15) -0.041(15) 0.03(2) -0.11(3)
O6B 0.15(4) 0.12(4) 0.13(3) 0.04(3) 0.00(4) -0.08(3)
N1 0.113(12) 0.058(8) 0.086(10) 0.018(8) -0.031(8) -0.015(8)
N2 0.089(7) 0.064(6) 0.037(5) 0.003(5) -0.004(5) 0.009(6)
N3 0.089(10) 0.100(12) 0.056(7) 0.023(8) 0.004(7) 0.034(9)
N4 0.131(9) 0.051(5) 0.044(5) -0.003(4) 0.011(5) -0.028(6)
C1 0.124(11) 0.037(7) 0.154(12) 0.034(8) 0.012(10) -0.017(8)
C2 0.070(8) 0.044(6) 0.064(7) 0.001(6) -0.005(6) -0.010(6)
C3 0.074(7) 0.047(6) 0.047(6) -0.014(6) -0.006(6) 0.017(7)
C4 0.068(7) 0.043(6) 0.046(6) 0.001(5) 0.006(5) -0.010(5)
C5 0.071(7) 0.047(6) 0.029(5) 0.002(5) 0.001(5) -0.002(5)
C6 0.074(7) 0.038(5) 0.034(5) -0.006(4) -0.004(5) -0.004(6)
C7 0.056(7) 0.071(8) 0.054(7) 0.025(6) 0.012(6) 0.004(6)
C8 0.076(7) 0.045(6) 0.025(5) 0.016(4) -0.003(5) -0.006(6)
C9 0.092(9) 0.058(8) 0.066(7) -0.001(6) -0.023(7) -0.001(7)
C10 0.097(9) 0.061(8) 0.050(6) 0.026(6) -0.019(7) -0.022(7)
C11 0.079(9) 0.092(9) 0.042(7) 0.015(7) 0.011(6) -0.011(7)
C12 0.073(8) 0.081(8) 0.030(5) -0.009(5) -0.008(6) -0.006(7)
C13 0.069(8) 0.066(7) 0.037(6) 0.004(5) -0.006(6) -0.004(7)
C14 0.087(8) 0.058(7) 0.029(5) 0.005(5) 0.002(6) 0.001(7)
C15 0.066(8) 0.086(9) 0.055(7) 0.010(6) 0.001(6) -0.004(7)
C16 0.077(8) 0.044(7) 0.084(8) 0.026(7) -0.004(7) 0.010(6)
C17 0.072(8) 0.083(9) 0.042(7) 0.014(7) -0.003(6) 0.008(7)
C18 0.076(8) 0.078(8) 0.047(6) -0.004(6) -0.009(6) 0.007(7)
C19 0.078(7) 0.048(6) 0.031(5) 0.020(5) -0.008(6) -0.018(6)

loop_
_atom_type_symbol
_atom_type_description
_atom_type_scat_dispersion_real
_atom_type_scat_dispersion_imag
_atom_type_scat_source
C C 0.0181 0.0091 'International Tables Vol C Tables 4.2.6.8 and 6.1.1.4'
H H 0.0000 0.0000 'International Tables Vol C Tables 4.2.6.8 and 6.1.1.4'
N N 0.0311 0.0180 'International Tables Vol C Tables 4.2.6.8 and 6.1.1.4'
O O 0.0492 0.0322 'International Tables Vol C Tables 4.2.6.8 and 6.1.1.4'
S S 0.3331 0.5567 'International Tables Vol C Tables 4.2.6.8 and 6.1.1.4'

loop_
_geom_angle_atom_site_label_1
_geom_angle_atom_site_label_2
_geom_angle_atom_site_label_3
_geom_angle
C8 S1 C19 103.2(5)
O1B O1A N1 51(2)
N1 O2A O2B 72.5(18)
N1 O2A O1B 39.2(16)
O2B O2A O1B 92(2)
O5B O5A N3 45(2)
O6B O6A N3 81(4)
O6B O6A O5B 110(6)
N3 O6A O5B 37.7(19)
O2A O2B N1 50.8(12)
N1 O1B O1A 77(4)
N1 O1B O2A 43.1(15)
O1A O1B O2A 111(3)
N3 O5B O5A 90(4)
N3 O5B O6A 47.0(18)
O5A O5B O6A 120(4)
O6A O6B N3 56(4)
O1B N1 O2A 98(3)
O1B N1 O1A 52(2)
O2A N1 O1A 133.7(19)
O1B N1 O2B 116.1(19)
O2A N1 O2B 56.7(14)
O1A N1 O2B 102.1(15)
O1B N1 C3 126.6(17)
O2A N1 C3 117.0(14)
O1A N1 C3 109.3(15)
O2B N1 C3 116.8(13)
O3 N2 O4 123.9(9)
O3 N2 C5 117.6(8)
O4 N2 C5 118.5(8)
O5B N3 O6A 95(3)
O5B N3 O5A 46(2)
O6A N3 O5A 124(2)
O5B N3 O6B 126(3)
O6A N3 O6B 43.0(19)
O5A N3 O6B 122(3)
O5B N3 C7 126(2)
O6A N3 C7 124(2)
O5A N3 C7 111.3(13)
O6B N3 C7 107(2)
C14 N4 C13 126.5(9)
C14 N4 H10 116.8
C13 N4 H10 116.8
C2 C1 H1 109.5
C2 C1 H2 109.5
H1 C1 H2 109.5
C2 C1 H3 109.5
H1 C1 H3 109.5
H2 C1 H3 109.5
C3 C2 C7 113.5(9)
C3 C2 C1 123.5(10)
C7 C2 C1 122.8(10)
C4 C3 C2 126.1(9)
C4 C3 N1 113.1(10)
C2 C3 N1 120.8(10)
C3 C4 C5 117.1(9)
C3 C4 H4 121.5
C5 C4 H4 121.5
C4 C5 C6 121.8(8)
C4 C5 N2 120.2(8)
C6 C5 N2 117.9(8)
C7 C6 C5 115.7(8)
C7 C6 H5 122.1
C5 C6 H5 122.1
C2 C7 C6 125.7(9)
C2 C7 N3 120.2(11)
C6 C7 N3 114.1(10)
C9 C8 C13 119.3(9)
C9 C8 S1 118.4(8)
C13 C8 S1 122.3(7)
C8 C9 C10 119.7(10)
C8 C9 H6 120.2
C10 C9 H6 120.2
C11 C10 C9 122.3(11)
C11 C10 H7 118.8
C9 C10 H7 118.8
C10 C11 C12 119.9(10)
C10 C11 H8 120.0
C12 C11 H8 120.0
C13 C12 C11 120.1(9)
C13 C12 H9 119.9
C11 C12 H9 119.9
N4 C13 C12 120.5(9)
N4 C13 C8 120.8(9)
C12 C13 C8 118.6(9)
N4 C14 C19 122.0(9)
N4 C14 C15 119.9(9)
C19 C14 C15 118.1(9)
C16 C15 C14 121.1(10)
C16 C15 H11 119.5
C14 C15 H11 119.5
C17 C16 C15 118.5(10)
C17 C16 H12 120.7
C15 C16 H12 120.7
C16 C17 C18 120.7(10)
C16 C17 H13 119.6
C18 C17 H13 119.6
C19 C18 C17 119.6(10)
C19 C18 H14 120.2
C17 C18 H14 120.2
C18 C19 C14 121.9(9)
C18 C19 S1 116.3(8)
C14 C19 S1 121.8(7)

loop_
_geom_bond_atom_site_label_1
_geom_bond_atom_site_label_2
_geom_bond_distance
S1 C8 1.747(9)
S1 C19 1.756(9)
O1A O1B 1.08(4)
O1A N1 1.34(2)
O2A N1 1.153(19)
O2A O2B 1.24(3)
O2A O1B 1.67(3)
O3 N2 1.231(8)
O4 N2 1.249(8)
O5A O5B 0.98(3)
O5A N3 1.364(19)
O6A O6B 0.94(5)
O6A N3 1.15(3)
O6A O5B 1.56(5)
O2B N1 1.42(2)
O1B N1 1.07(3)
O5B N3 0.96(3)
O6B N3 1.37(6)
N1 C3 1.510(14)
N2 C5 1.430(11)
N3 C7 1.509(14)
N4 C14 1.373(10)
N4 C13 1.377(11)
N4 H10 0.8800
C1 C2 1.552(13)
C1 H1 0.9800
C1 H2 0.9800
C1 H3 0.9800
C2 C3 1.379(12)
C2 C7 1.382(13)
C3 C4 1.358(12)
C4 C5 1.389(11)
C4 H4 0.9500
C5 C6 1.402(11)
C6 C7 1.386(11)
C6 H5 0.9500
C8 C9 1.371(12)
C8 C13 1.424(12)
C9 C10 1.406(13)
C9 H6 0.9500
C10 C11 1.292(13)
C10 H7 0.9500
C11 C12 1.426(14)
C11 H8 0.9500
C12 C13 1.379(12)
C12 H9 0.9500
C14 C19 1.405(12)
C14 C15 1.418(13)
C15 C16 1.409(13)
C15 H11 0.9500
C16 C17 1.382(14)
C16 H12 0.9500
C17 C18 1.434(15)
C17 H13 0.9500
C18 C19 1.349(12)
C18 H14 0.9500

loop_
_geom_torsion_atom_site_label_1
_geom_torsion_atom_site_label_2
_geom_torsion_atom_site_label_3
_geom_torsion_atom_site_label_4
_geom_torsion
O1B O2A O2B N1 34.6(12)
N1 O1A O1B O2A -27.2(14)
O2B O2A O1B N1 -59(2)
N1 O2A O1B O1A 41(3)
O2B O2A O1B O1A -18(3)
N3 O5A O5B O6A 37(2)
O6B O6A O5B N3 42(5)
O6B O6A O5B O5A -14(7)
N3 O6A O5B O5A -56(4)
O5B O6A O6B N3 -25(3)
O1A O1B N1 O2A -141(2)
O2A O1B N1 O1A 141(2)
O1A O1B N1 O2B -85(3)
O2A O1B N1 O2B 57(2)
O1A O1B N1 C3 86(3)
O2A O1B N1 C3 -132(3)
O2B O2A N1 O1B 116(2)
O2B O2A N1 O1A 74(2)
O1B O2A N1 O1A -43(2)
O1B O2A N1 O2B -116(2)
O2B O2A N1 C3 -105.7(15)
O1B O2A N1 C3 138(3)
O1B O1A N1 O2A 59(3)
O1B O1A N1 O2B 114(3)
O1B O1A N1 C3 -122(2)
O2A O2B N1 O1B -82(3)
O2A O2B N1 O1A -135(2)
O2A O2B N1 C3 106.1(18)
O5A O5B N3 O6A 134(3)
O6A O5B N3 O5A -134(3)
O5A O5B N3 O6B 102(4)
O6A O5B N3 O6B -33(4)
O5A O5B N3 C7 -85(4)
O6A O5B N3 C7 141(3)
O6B O6A N3 O5B -140(6)
O6B O6A N3 O5A -102(5)
O5B O6A N3 O5A 38(3)
O5B O6A N3 O6B 140(6)
O6B O6A N3 C7 78(5)
O5B O6A N3 C7 -142(3)
O5B O5A N3 O6A -60(4)
O5B O5A N3 O6B -111(4)
O5B O5A N3 C7 121(3)
O6A O6B N3 O5B 52(7)
O6A O6B N3 O5A 108(5)
O6A O6B N3 C7 -122(4)
C7 C2 C3 C4 -0.9(17)
C1 C2 C3 C4 -175.4(11)
C7 C2 C3 N1 178.8(10)
C1 C2 C3 N1 4.3(17)
O1B N1 C3 C4 159(3)
O2A N1 C3 C4 34.5(18)
O1A N1 C3 C4 -145.0(15)
O2B N1 C3 C4 -30(2)
O1B N1 C3 C2 -21(3)
O2A N1 C3 C2 -145.2(15)
O1A N1 C3 C2 35.3(18)
O2B N1 C3 C2 150.5(16)
C2 C3 C4 C5 -2.2(16)
N1 C3 C4 C5 178.0(9)
C3 C4 C5 C6 2.6(15)
C3 C4 C5 N2 179.0(9)
O3 N2 C5 C4 -0.9(14)
O4 N2 C5 C4 179.0(9)
O3 N2 C5 C6 175.7(9)
O4 N2 C5 C6 -4.5(14)
C4 C5 C6 C7 0.2(14)
N2 C5 C6 C7 -176.3(9)
C3 C2 C7 C6 4.0(17)
C1 C2 C7 C6 178.6(10)
C3 C2 C7 N3 -179.1(10)
C1 C2 C7 N3 -4.6(17)
C5 C6 C7 C2 -3.7(16)
C5 C6 C7 N3 179.3(9)
O5B N3 C7 C2 -160(3)
O6A N3 C7 C2 -30(3)
O5A N3 C7 C2 150.1(12)
O6B N3 C7 C2 15(3)
O5B N3 C7 C6 17(4)
O6A N3 C7 C6 147(2)
O5A N3 C7 C6 -32.7(14)
O6B N3 C7 C6 -168(2)
C19 S1 C8 C9 -170.0(9)
C19 S1 C8 C13 10.0(10)
C13 C8 C9 C10 1.8(16)
S1 C8 C9 C10 -178.2(9)
C8 C9 C10 C11 -2.2(18)
C9 C10 C11 C12 1.3(19)
C10 C11 C12 C13 0.0(16)
C14 N4 C13 C12 164.0(10)
C14 N4 C13 C8 -19.6(16)
C11 C12 C13 N4 176.2(10)
C11 C12 C13 C8 -0.3(15)
C9 C8 C13 N4 -177.0(9)
S1 C8 C13 N4 3.0(15)
C9 C8 C13 C12 -0.5(15)
S1 C8 C13 C12 179.4(7)
C13 N4 C14 C19 18.7(17)
C13 N4 C14 C15 -163.3(10)
N4 C14 C15 C16 -178.9(10)
C19 C14 C15 C16 -0.9(16)
C14 C15 C16 C17 -0.3(16)
C15 C16 C17 C18 -0.8(16)
C16 C17 C18 C19 3.2(17)
C17 C18 C19 C14 -4.5(17)
C17 C18 C19 S1 177.9(8)
N4 C14 C19 C18 -178.7(10)
C15 C14 C19 C18 3.3(16)
N4 C14 C19 S1 -1.1(15)
C15 C14 C19 S1 -179.1(8)
C8 S1 C19 C18 166.8(8)
C8 S1 C19 C14 -10.9(10)
